data_2015818
loop_
_publ_author_name
'McLauchlan, Craig C.'
'Ziegler, Amanda J.'
'Sosnowski, Cyndi R.'
'Herlinger, Albert W.'

_publ_section_title
;
 Bis[3-(trimethylsilyl)propyl] ethylenebisphosphonate, H~2~DTMSP[EBP]
;
_journal_coeditor_code SQ3056
_journal_issue 2
_journal_name_full 'Acta Crystallographica Section C'
_journal_page_first o132
_journal_page_last o134
_journal_paper_doi 10.1107/S0108270106055818
_journal_volume 63
_journal_year 2007
_chemical_formula_iupac 'C14 H36 O6 P2 Si2'
_chemical_formula_moiety 'C14 H36 O6 P2 Si2'
_chemical_formula_sum 'C14 H36 O6 P2 Si2'
_chemical_formula_weight 418.55
_chemical_melting_point 91.0(10)
_chemical_name_common
;
P,P'-di[3-(trimethylsilyl)-1-propyl]
ethylenebisphosphonic acid
;
_chemical_name_systematic
;
Bis[3-(trimethylsilyl)propyl] ethylenebisphosphonate
;
_space_group_IT_number 61
_symmetry_cell_setting orthorhombic
_symmetry_space_group_name_Hall '-P 2ac 2ab'
_symmetry_space_group_name_H-M 'P b c a'
_atom_sites_solution_hydrogens geom
_atom_sites_solution_primary direct
_atom_sites_solution_secondary difmap
_audit_creation_method SHELXL97
_cell_angle_alpha 90.00
_cell_angle_beta 90.00
_cell_angle_gamma 90.00
_cell_formula_units_Z 4
_cell_length_a 7.6865(3)
_cell_length_b 11.0294(8)
_cell_length_c 26.8912(13)
_cell_measurement_reflns_used 6010
_cell_measurement_temperature 100(2)
_cell_measurement_theta_max 28.4975
_cell_measurement_theta_min 3.7833
_cell_volume 2279.8(2)
_computing_cell_refinement 'CrysAlis RED (Oxford, 2006)'
_computing_data_collection 'CrysAlis CCD (Oxford, 2006)'
_computing_data_reduction 'CrysAlis RED'
_computing_molecular_graphics SHELXL97
_computing_publication_material 'WinGX (Farrugia, 1999)'
_computing_structure_refinement 'SHELXL97 (Sheldrick, 1997)'
_computing_structure_solution 'SHELXS97 (Sheldrick, 1997)'
_diffrn_ambient_temperature 100(2)
_diffrn_detector_area_resol_mean 15.9890
_diffrn_measured_fraction_theta_full 0.996
_diffrn_measured_fraction_theta_max 0.996
_diffrn_measurement_device_type 'Oxford Xcalibur3 CCD area-detector'
_diffrn_measurement_method '\f and \w'
_diffrn_radiation_monochromator graphite
_diffrn_radiation_source 'Enhance (Mo) X-ray source'
_diffrn_radiation_type MoK\a
_diffrn_radiation_wavelength 0.71073
_diffrn_reflns_av_R_equivalents 0.0255
_diffrn_reflns_av_sigmaI/netI 0.0239
_diffrn_reflns_limit_h_max 9
_diffrn_reflns_limit_h_min -6
_diffrn_reflns_limit_k_max 14
_diffrn_reflns_limit_k_min -12
_diffrn_reflns_limit_l_max 34
_diffrn_reflns_limit_l_min -32
_diffrn_reflns_number 10013
_diffrn_reflns_theta_full 27.48
_diffrn_reflns_theta_max 27.48
_diffrn_reflns_theta_min 3.95
_diffrn_standards_decay_% <1
_diffrn_standards_interval_count '50 frames'
_diffrn_standards_number 0
_exptl_absorpt_coefficient_mu 0.319
_exptl_absorpt_correction_T_max 0.948
_exptl_absorpt_correction_T_min 0.923
_exptl_absorpt_correction_type numerical
_exptl_absorpt_process_details
;
Analytical numerical absorption correction using a multifaceted crystal
model based on expressions derived by Clark & Reid (1995)
;
_exptl_crystal_colour colourless
_exptl_crystal_density_diffrn 1.219
_exptl_crystal_density_method 'not measured'
_exptl_crystal_description prism
_exptl_crystal_F_000 904
_exptl_crystal_size_max 0.3874
_exptl_crystal_size_mid 0.2385
_exptl_crystal_size_min 0.2140
_refine_diff_density_max 0.403
_refine_diff_density_min -0.283
_refine_ls_extinction_method none
_refine_ls_goodness_of_fit_ref 1.051
_refine_ls_hydrogen_treatment constr
_refine_ls_matrix_type full
_refine_ls_number_parameters 113
_refine_ls_number_reflns 2598
_refine_ls_number_restraints 0
_refine_ls_restrained_S_all 1.050
_refine_ls_R_factor_all 0.0449
_refine_ls_R_factor_gt 0.0327
_refine_ls_shift/su_max 0.001
_refine_ls_shift/su_mean 0.000
_refine_ls_structure_factor_coef Fsqd
_refine_ls_weighting_details 'calc w = 1/[\s^2^(Fo^2^)+(0.0448P)^2^+0.9918P] where P=(Fo^2^+2Fc^2^)/3'
_refine_ls_weighting_scheme calc
_refine_ls_wR_factor_gt 0.0801
_refine_ls_wR_factor_ref 0.0869
_reflns_number_gt 2091
_reflns_number_total 2598
_reflns_threshold_expression I>2\s(I)
_cod_data_source_file sq3056.cif
_cod_data_source_block I
_cod_database_code 2015818
_cod_database_fobs_code 2015818

loop_
_symmetry_equiv_pos_as_xyz
'x, y, z'
'-x+1/2, -y, z+1/2'
'x+1/2, -y+1/2, -z'
'-x, y+1/2, -z+1/2'
'-x, -y, -z'
'x-1/2, y, -z-1/2'
'-x-1/2, y-1/2, z'
'x, -y-1/2, z-1/2'

loop_
_atom_site_type_symbol
_atom_site_label
_atom_site_fract_x
_atom_site_fract_y
_atom_site_fract_z
_atom_site_U_iso_or_equiv
_atom_site_adp_type
_atom_site_calc_flag
_atom_site_refinement_flags
_atom_site_occupancy
C C1 0.6663(2) 0.59694(16) 0.07682(6) 0.0228(4) Uani d . 1
H H1A 0.6451 0.5477 0.0476 0.027 Uiso calc R 1
H H1B 0.5980 0.6706 0.0740 0.027 Uiso calc R 1
C C2 0.6139(2) 0.52865(16) 0.12270(6) 0.0230(4) Uani d . 1
H H2A 0.6298 0.5800 0.1516 0.028 Uiso calc R 1
H H2B 0.6879 0.4580 0.1265 0.028 Uiso calc R 1
C C3 0.4235(2) 0.48836(15) 0.11960(6) 0.0207(3) Uani d . 1
H H3A 0.4096 0.4374 0.0905 0.025 Uiso calc R 1
H H3B 0.3515 0.5597 0.1148 0.025 Uiso calc R 1
C C4 0.3418(2) 0.50535(16) 0.23040(6) 0.0275(4) Uani d U 1
H H4A 0.2966 0.4625 0.2587 0.041 Uiso calc R 1
H H4B 0.2705 0.5750 0.2239 0.041 Uiso calc R 1
H H4C 0.4587 0.5310 0.2372 0.041 Uiso calc R 1
C C5 0.4840(3) 0.27110(16) 0.18826(7) 0.0286(4) Uani d U 1
H H5A 0.6027 0.2977 0.1902 0.043 Uiso calc R 1
H H5B 0.4725 0.2125 0.1621 0.043 Uiso calc R 1
H H5C 0.4505 0.2349 0.2193 0.043 Uiso calc R 1
C C6 0.1140(2) 0.35234(18) 0.16084(7) 0.0301(4) Uani d U 1
H H6A 0.1149 0.3023 0.1316 0.045 Uiso calc R 1
H H6B 0.0413 0.4218 0.1552 0.045 Uiso calc R 1
H H6C 0.0693 0.3067 0.1884 0.045 Uiso calc R 1
C C7 0.9617(2) 0.55842(14) -0.01105(5) 0.0178(3) Uani d . 1
H H7A 0.8467 0.5412 -0.0241 0.021 Uiso calc R 1
H H7B 1.0341 0.5847 -0.0386 0.021 Uiso calc R 1
O O1 0.85763(14) 0.78640(10) 0.01125(4) 0.0218(3) Uani d . 1
O O2 1.12876(14) 0.70338(11) 0.05460(4) 0.0207(3) Uani d . 1
H H2 1.1988 0.7091 0.0317 0.031 Uiso calc R 1
O O3 0.85071(14) 0.62689(10) 0.08024(4) 0.0197(3) Uani d . 1
Si Si1 0.34062(6) 0.40350(4) 0.175058(16) 0.01931(13) Uani d U 1
P P1 0.94606(5) 0.67886(4) 0.033276(15) 0.01598(12) Uani d . 1

loop_
_atom_site_aniso_label
_atom_site_aniso_U_11
_atom_site_aniso_U_22
_atom_site_aniso_U_33
_atom_site_aniso_U_12
_atom_site_aniso_U_13
_atom_site_aniso_U_23
C1 0.0122(7) 0.0296(8) 0.0267(8) -0.0002(7) 0.0004(6) 0.0032(7)
C2 0.0190(8) 0.0269(8) 0.0232(8) -0.0020(7) -0.0008(7) 0.0034(7)
C3 0.0166(8) 0.0223(8) 0.0232(8) -0.0006(6) -0.0007(6) 0.0022(7)
C4 0.0214(9) 0.0302(9) 0.0310(9) -0.0001(7) -0.0003(7) -0.0047(7)
C5 0.0339(10) 0.0248(9) 0.0270(9) 0.0032(8) -0.0014(8) 0.0033(7)
C6 0.0237(9) 0.0347(10) 0.0320(9) -0.0095(8) 0.0001(8) -0.0020(8)
C7 0.0163(8) 0.0207(8) 0.0166(7) -0.0003(6) -0.0015(6) -0.0008(6)
O1 0.0170(6) 0.0204(5) 0.0279(6) 0.0013(5) -0.0014(5) 0.0008(5)
O2 0.0136(5) 0.0267(6) 0.0217(6) -0.0016(5) -0.0013(5) -0.0022(5)
O3 0.0134(5) 0.0270(6) 0.0188(5) -0.0015(5) 0.0011(4) 0.0002(5)
Si1 0.0166(2) 0.0202(2) 0.0212(2) -0.00173(18) 0.00024(18) 0.00063(18)
P1 0.0123(2) 0.0181(2) 0.0175(2) -0.00018(15) -0.00055(15) -0.00101(15)

loop_
_atom_type_symbol
_atom_type_description
_atom_type_scat_dispersion_real
_atom_type_scat_dispersion_imag
_atom_type_scat_source
C C 0.0033 0.0016 'International Tables Vol C Tables 4.2.6.8 and 6.1.1.4'
H H 0.0000 0.0000 'International Tables Vol C Tables 4.2.6.8 and 6.1.1.4'
O O 0.0106 0.0060 'International Tables Vol C Tables 4.2.6.8 and 6.1.1.4'
Si Si 0.0817 0.0704 'International Tables Vol C Tables 4.2.6.8 and 6.1.1.4'
P P 0.1023 0.0942 'International Tables Vol C Tables 4.2.6.8 and 6.1.1.4'

loop_
_geom_angle_atom_site_label_1
_geom_angle_atom_site_label_2
_geom_angle_atom_site_label_3
_geom_angle_site_symmetry_1
_geom_angle
_geom_angle_publ_flag
O3 C1 C2 . 108.80(13) ?
O3 C1 H1A . 109.9 ?
C2 C1 H1A . 109.9 ?
O3 C1 H1B . 109.9 ?
C2 C1 H1B . 109.9 ?
H1A C1 H1B . 108.3 ?
C1 C2 C3 . 110.92(13) ?
C1 C2 H2A . 109.5 ?
C3 C2 H2A . 109.5 ?
C1 C2 H2B . 109.5 ?
C3 C2 H2B . 109.5 ?
H2A C2 H2B . 108.0 ?
C2 C3 Si1 . 115.26(11) ?
C2 C3 H3A . 108.5 ?
Si1 C3 H3A . 108.5 ?
C2 C3 H3B . 108.5 ?
Si1 C3 H3B . 108.5 ?
H3A C3 H3B . 107.5 ?
Si1 C4 H4A . 109.5 ?
Si1 C4 H4B . 109.5 ?
H4A C4 H4B . 109.5 ?
Si1 C4 H4C . 109.5 ?
H4A C4 H4C . 109.5 ?
H4B C4 H4C . 109.5 ?
Si1 C5 H5A . 109.5 ?
Si1 C5 H5B . 109.5 ?
H5A C5 H5B . 109.5 ?
Si1 C5 H5C . 109.5 ?
H5A C5 H5C . 109.5 ?
H5B C5 H5C . 109.5 ?
Si1 C6 H6A . 109.5 ?
Si1 C6 H6B . 109.5 ?
H6A C6 H6B . 109.5 ?
Si1 C6 H6C . 109.5 ?
H6A C6 H6C . 109.5 ?
H6B C6 H6C . 109.5 ?
C7 C7 P1 5_765 113.00(14) ?
C7 C7 H7A 5_765 109.0 ?
P1 C7 H7A . 109.0 ?
C7 C7 H7B 5_765 109.0 ?
P1 C7 H7B . 109.0 ?
H7A C7 H7B . 107.8 ?
P1 O2 H2 . 109.5 ?
C1 O3 P1 . 119.08(10) ?
C5 Si1 C4 . 108.50(8) ?
C5 Si1 C6 . 110.68(9) ?
C4 Si1 C6 . 110.44(8) ?
C5 Si1 C3 . 110.02(8) ?
C4 Si1 C3 . 109.45(8) ?
C6 Si1 C3 . 107.74(8) ?
O1 P1 O2 . 115.09(7) y
O1 P1 O3 . 113.44(7) y
O2 P1 O3 . 100.98(6) y
O1 P1 C7 . 110.91(7) y
O2 P1 C7 . 108.49(7) y
O3 P1 C7 . 107.25(7) y

loop_
_geom_bond_atom_site_label_1
_geom_bond_atom_site_label_2
_geom_bond_site_symmetry_2
_geom_bond_distance
_geom_bond_publ_flag
C1 O3 . 1.4587(18) ?
C1 C2 . 1.500(2) ?
C1 H1A . 0.9700 ?
C1 H1B . 0.9700 ?
C2 C3 . 1.532(2) ?
C2 H2A . 0.9700 ?
C2 H2B . 0.9700 ?
C3 Si1 . 1.8722(16) ?
C3 H3A . 0.9700 ?
C3 H3B . 0.9700 ?
C4 Si1 . 1.8645(17) ?
C4 H4A . 0.9600 ?
C4 H4B . 0.9600 ?
C4 H4C . 0.9600 ?
C5 Si1 . 1.8635(18) ?
C5 H5A . 0.9600 ?
C5 H5B . 0.9600 ?
C5 H5C . 0.9600 ?
C6 Si1 . 1.8708(18) ?
C6 H6A . 0.9600 ?
C6 H6B . 0.9600 ?
C6 H6C . 0.9600 ?
C7 C7 5_765 1.537(3) ?
C7 P1 . 1.7888(15) ?
C7 H7A . 0.9700 ?
C7 H7B . 0.9700 ?
O1 P1 . 1.4898(12) y
O2 P1 . 1.5407(11) y
O2 H2 . 0.8200 ?
O3 P1 . 1.5687(11) y

loop_
_geom_hbond_atom_site_label_D
_geom_hbond_atom_site_label_H
_geom_hbond_atom_site_label_A
_geom_hbond_site_symmetry_A
_geom_hbond_distance_DH
_geom_hbond_distance_HA
_geom_hbond_distance_DA
_geom_hbond_angle_DHA
O2 H2 O1 3_565 0.82 1.68 2.4986(16) 174.0

loop_
_geom_torsion_atom_site_label_1
_geom_torsion_atom_site_label_2
_geom_torsion_atom_site_label_3
_geom_torsion_atom_site_label_4
_geom_torsion_site_symmetry_1
_geom_torsion
_geom_torsion_publ_flag
O3 C1 C2 C3 . -176.65(13) ?
C1 C2 C3 Si1 . -179.29(12) ?
C2 C1 O3 P1 . 169.72(11) ?
C2 C3 Si1 C5 . -54.44(14) ?
C2 C3 Si1 C4 . 64.69(14) ?
C2 C3 Si1 C6 . -175.19(12) ?
C1 O3 P1 O1 . 53.09(13) ?
C1 O3 P1 O2 . 176.79(11) ?
C1 O3 P1 C7 . -69.73(12) y
C7 C7 P1 O1 5_765 -175.25(14) ?
C7 C7 P1 O2 5_765 57.42(17) ?
C7 C7 P1 O3 5_765 -50.88(17) y
